data_4089173
loop_
_publ_author_name
'Hertz, Valentin M.'
'Ando, Naoki'
'Hirai, Masato'
'Bolte, Michael'
'Lerner, Hans-Wolfram'
'Yamaguchi, Shigehiro'
'Wagner, Matthias'

_publ_section_title
;
 Steric Shielding vs Structural Constraint in a Boron-Containing
 Polycyclic Aromatic Hydrocarbon
;
_journal_issue 14
_journal_name_full Organometallics
_journal_page_first 2512
_journal_paper_doi 10.1021/acs.organomet.6b00800
_journal_volume 36
_journal_year 2016
_chemical_formula_moiety 'C32 H25 B'
_chemical_formula_sum 'C32 H25 B'
_chemical_formula_weight 420.33
_space_group_crystal_system monoclinic
_space_group_IT_number 14
_space_group_name_Hall '-P 2yn'
_space_group_name_H-M_alt 'P 1 21/n 1'
_atom_sites_solution_hydrogens geom
_audit_creation_method SHELXL-2014/7
_cell_angle_alpha 90
_cell_angle_beta 92.965(3)
_cell_angle_gamma 90
_cell_formula_units_Z 4
_cell_length_a 14.4275(6)
_cell_length_b 10.0776(3)
_cell_length_c 15.0991(6)
_cell_measurement_reflns_used 52458
_cell_measurement_temperature 173(2)
_cell_measurement_theta_max 30.07
_cell_measurement_theta_min 3.2
_cell_volume 2192.39(14)
_computing_cell_refinement 'X-Area (Stoe & Cie, 2001)'
_computing_data_collection 'X-Area (Stoe & Cie, 2001)'
_computing_data_reduction 'X-Area (Stoe & Cie, 2001)'
_computing_molecular_graphics 'XP in SHELXTL-Plus (Sheldrick, 2008)'
_computing_publication_material SHELXL
_computing_structure_refinement 'SHELXL-2014/7 (Sheldrick, 2014)'
_computing_structure_solution 'SHELXS (Sheldrick, 2008)'
_diffrn_ambient_temperature 173(2)
_diffrn_measured_fraction_theta_full 0.997
_diffrn_measured_fraction_theta_max 0.998
_diffrn_measurement_device_type 'STOE IPDS II two-circle-diffractometer'
_diffrn_measurement_method \w
_diffrn_radiation_type MoK\a
_diffrn_radiation_wavelength 0.71073
_diffrn_reflns_av_R_equivalents 0.0355
_diffrn_reflns_av_unetI/netI 0.0172
_diffrn_reflns_Laue_measured_fraction_full 0.997
_diffrn_reflns_Laue_measured_fraction_max 0.998
_diffrn_reflns_limit_h_max 18
_diffrn_reflns_limit_h_min -18
_diffrn_reflns_limit_k_max 13
_diffrn_reflns_limit_k_min -13
_diffrn_reflns_limit_l_max 19
_diffrn_reflns_limit_l_min -19
_diffrn_reflns_number 52458
_diffrn_reflns_point_group_measured_fraction_full 0.997
_diffrn_reflns_point_group_measured_fraction_max 0.998
_diffrn_reflns_theta_full 25.000
_diffrn_reflns_theta_max 27.480
_diffrn_reflns_theta_min 3.375
_diffrn_source 'Genix 3D I\mS microfocus X-ray source'
_exptl_absorpt_coefficient_mu 0.071
_exptl_absorpt_correction_T_max 1.000
_exptl_absorpt_correction_T_min 0.489
_exptl_absorpt_correction_type multi-scan
_exptl_absorpt_process_details 'X-Area (Stoe & Cie, 2001)'
_exptl_crystal_colour yellow
_exptl_crystal_density_diffrn 1.273
_exptl_crystal_description block
_exptl_crystal_F_000 888
_exptl_crystal_size_max 0.380
_exptl_crystal_size_mid 0.180
_exptl_crystal_size_min 0.140
_refine_diff_density_max 0.374
_refine_diff_density_min -0.186
_refine_diff_density_rms 0.042
_refine_ls_extinction_method none
_refine_ls_goodness_of_fit_ref 1.127
_refine_ls_hydrogen_treatment constr
_refine_ls_matrix_type full
_refine_ls_number_parameters 298
_refine_ls_number_reflns 5018
_refine_ls_number_restraints 0
_refine_ls_restrained_S_all 1.127
_refine_ls_R_factor_all 0.0667
_refine_ls_R_factor_gt 0.0550
_refine_ls_shift/su_max 0.000
_refine_ls_shift/su_mean 0.000
_refine_ls_structure_factor_coef Fsqd
_refine_ls_weighting_details 'w=1/[\s^2^(Fo^2^)+(0.0681P)^2^+0.7491P] where P=(Fo^2^+2Fc^2^)/3'
_refine_ls_weighting_scheme calc
_refine_ls_wR_factor_gt 0.1378
_refine_ls_wR_factor_ref 0.1443
_reflns_Friedel_coverage 0.000
_reflns_number_gt 4294
_reflns_number_total 5018
_reflns_threshold_expression 'I > 2\s(I)'
_cod_data_source_file om6b00800_si_003.cif
_cod_data_source_block wa2334
_cod_original_sg_symbol_H-M 'P 21/n'
_cod_database_code 4089173
_shelx_shelxl_version_number 2014/7
_shelx_space_group_comment
; 
The symmetry employed for this shelxl refinement is uniquely defined 
by the following loop, which should always be used as a source of 
symmetry information in preference to the above space-group names. 
They are only intended as comments. 
;
_shelx_estimated_absorpt_t_min 0.973
_shelx_estimated_absorpt_t_max 0.990

loop_
_space_group_symop_operation_xyz
'x, y, z'
'-x+1/2, y+1/2, -z+1/2'
'-x, -y, -z'
'x-1/2, -y-1/2, z-1/2'

loop_
_atom_site_label
_atom_site_type_symbol
_atom_site_fract_x
_atom_site_fract_y
_atom_site_fract_z
_atom_site_U_iso_or_equiv
_atom_site_adp_type
_atom_site_occupancy
_atom_site_site_symmetry_order
_atom_site_calc_flag
_atom_site_refinement_flags_posn
_atom_site_refinement_flags_adp
B1 B 0.57059(10) 0.36002(15) 0.73713(10) 0.0181(3) Uani 1 1 d . .
C1 C 0.56571(9) 0.34849(13) 0.54474(9) 0.0190(3) Uani 1 1 d . .
C2 C 0.56654(10) 0.34375(14) 0.45419(9) 0.0224(3) Uani 1 1 d . .
H2 H 0.5314 0.2764 0.4239 0.027 Uiso 1 1 calc R U
C3 C 0.68553(10) 0.56723(14) 0.83215(9) 0.0223(3) Uani 1 1 d . .
C4 C 0.78937(11) 0.5472(2) 0.86038(11) 0.0372(4) Uani 1 1 d . .
H4A H 0.8269 0.6117 0.8294 0.056 Uiso 1 1 calc R U
H4B H 0.7985 0.5602 0.9246 0.056 Uiso 1 1 calc R U
H4C H 0.8083 0.4571 0.8450 0.056 Uiso 1 1 calc R U
C5 C 0.65463(15) 0.70746(16) 0.85883(11) 0.0390(4) Uani 1 1 d . .
H5A H 0.6898 0.7738 0.8271 0.059 Uiso 1 1 calc R U
H5B H 0.5882 0.7183 0.8435 0.059 Uiso 1 1 calc R U
H5C H 0.6662 0.7194 0.9229 0.059 Uiso 1 1 calc R U
C6 C 0.47362(10) 0.15443(13) 0.83973(9) 0.0216(3) Uani 1 1 d . .
C7 C 0.37507(11) 0.15560(17) 0.87600(10) 0.0299(3) Uani 1 1 d . .
H7A H 0.3378 0.0846 0.8477 0.045 Uiso 1 1 calc R U
H7B H 0.3796 0.1415 0.9403 0.045 Uiso 1 1 calc R U
H7C H 0.3455 0.2415 0.8630 0.045 Uiso 1 1 calc R U
C8 C 0.52271(13) 0.02207(15) 0.86492(11) 0.0325(4) Uani 1 1 d . .
H8A H 0.4885 -0.0518 0.8365 0.049 Uiso 1 1 calc R U
H8B H 0.5862 0.0236 0.8448 0.049 Uiso 1 1 calc R U
H8C H 0.5245 0.0107 0.9294 0.049 Uiso 1 1 calc R U
C11 C 0.51058(9) 0.25013(13) 0.59430(9) 0.0189(3) Uani 1 1 d . .
C12 C 0.51371(9) 0.25329(13) 0.68843(9) 0.0184(3) Uani 1 1 d . .
C13 C 0.46575(10) 0.15903(13) 0.73752(9) 0.0206(3) Uani 1 1 d . .
C14 C 0.41342(11) 0.06215(15) 0.69143(10) 0.0274(3) Uani 1 1 d . .
H14 H 0.3805 -0.0024 0.7232 0.033 Uiso 1 1 calc R U
C15 C 0.40931(11) 0.05994(15) 0.59936(10) 0.0284(3) Uani 1 1 d . .
H15 H 0.3731 -0.0062 0.5690 0.034 Uiso 1 1 calc R U
C16 C 0.45680(10) 0.15210(14) 0.55066(9) 0.0244(3) Uani 1 1 d . .
H16 H 0.4528 0.1487 0.4877 0.029 Uiso 1 1 calc R U
C21 C 0.62079(9) 0.45145(13) 0.59042(9) 0.0184(3) Uani 1 1 d . .
C22 C 0.62462(9) 0.45991(13) 0.68508(8) 0.0184(3) Uani 1 1 d . .
C23 C 0.67652(9) 0.55757(14) 0.73039(9) 0.0203(3) Uani 1 1 d . .
C24 C 0.72466(10) 0.65017(15) 0.68036(10) 0.0266(3) Uani 1 1 d . .
H24 H 0.7596 0.7185 0.7099 0.032 Uiso 1 1 calc R U
C25 C 0.72192(10) 0.64326(15) 0.58939(10) 0.0255(3) Uani 1 1 d . .
H25 H 0.7553 0.7072 0.5576 0.031 Uiso 1 1 calc R U
C26 C 0.67112(9) 0.54430(14) 0.54143(9) 0.0206(3) Uani 1 1 d . .
C31 C 0.61743(10) 0.43479(14) 0.40270(9) 0.0219(3) Uani 1 1 d . .
C32 C 0.61479(11) 0.42589(16) 0.30896(9) 0.0282(3) Uani 1 1 d . .
H32 H 0.5801 0.3570 0.2799 0.034 Uiso 1 1 calc R U
C33 C 0.66160(11) 0.51540(17) 0.25965(9) 0.0294(3) Uani 1 1 d . .
H33 H 0.6594 0.5083 0.1968 0.035 Uiso 1 1 calc R U
C34 C 0.71284(10) 0.61757(16) 0.30211(10) 0.0267(3) Uani 1 1 d . .
H34 H 0.7449 0.6799 0.2677 0.032 Uiso 1 1 calc R U
C35 C 0.71706(10) 0.62828(15) 0.39279(9) 0.0236(3) Uani 1 1 d . .
H35 H 0.7522 0.6979 0.4205 0.028 Uiso 1 1 calc R U
C36 C 0.66975(9) 0.53708(14) 0.44553(9) 0.0206(3) Uani 1 1 d . .
C41 C 0.57636(9) 0.36487(13) 0.83805(8) 0.0184(3) Uani 1 1 d . .
C42 C 0.62995(9) 0.46426(14) 0.88232(9) 0.0202(3) Uani 1 1 d . .
C43 C 0.63431(10) 0.46646(15) 0.97495(9) 0.0257(3) Uani 1 1 d . .
H43 H 0.6693 0.5333 1.0059 0.031 Uiso 1 1 calc R U
C44 C 0.58752(11) 0.37096(16) 1.02181(9) 0.0267(3) Uani 1 1 d . .
H44 H 0.5905 0.3736 1.0848 0.032 Uiso 1 1 calc R U
C45 C 0.53661(11) 0.27182(15) 0.97804(9) 0.0254(3) Uani 1 1 d . .
H45 H 0.5061 0.2065 1.0114 0.030 Uiso 1 1 calc R U
C46 C 0.52967(9) 0.26692(13) 0.88574(9) 0.0200(3) Uani 1 1 d . .

loop_
_atom_site_aniso_label
_atom_site_aniso_U_11
_atom_site_aniso_U_22
_atom_site_aniso_U_33
_atom_site_aniso_U_23
_atom_site_aniso_U_13
_atom_site_aniso_U_12
B1 0.0172(7) 0.0177(7) 0.0195(7) 0.0002(5) 0.0009(5) 0.0015(5)
C1 0.0174(6) 0.0190(6) 0.0207(6) 0.0004(5) 0.0007(5) 0.0022(5)
C2 0.0236(7) 0.0230(7) 0.0203(6) -0.0009(5) -0.0008(5) -0.0012(5)
C3 0.0244(7) 0.0224(7) 0.0203(6) -0.0022(5) 0.0011(5) -0.0071(5)
C4 0.0259(8) 0.0576(11) 0.0274(8) 0.0064(7) -0.0054(6) -0.0169(8)
C5 0.0665(12) 0.0211(7) 0.0309(8) -0.0040(6) 0.0160(8) -0.0070(8)
C6 0.0255(7) 0.0182(6) 0.0212(6) 0.0022(5) 0.0029(5) -0.0038(5)
C7 0.0278(8) 0.0373(9) 0.0250(7) -0.0013(6) 0.0062(6) -0.0118(7)
C8 0.0472(10) 0.0197(7) 0.0302(8) 0.0038(6) -0.0013(7) 0.0012(6)
C11 0.0176(6) 0.0180(6) 0.0209(6) 0.0000(5) 0.0005(5) 0.0017(5)
C12 0.0171(6) 0.0182(6) 0.0199(6) 0.0009(5) 0.0010(5) 0.0011(5)
C13 0.0213(6) 0.0187(6) 0.0219(6) 0.0004(5) 0.0020(5) -0.0001(5)
C14 0.0326(8) 0.0232(7) 0.0267(7) -0.0006(6) 0.0042(6) -0.0089(6)
C15 0.0329(8) 0.0243(7) 0.0279(7) -0.0056(6) -0.0007(6) -0.0098(6)
C16 0.0280(7) 0.0237(7) 0.0214(6) -0.0027(5) 0.0000(5) -0.0031(6)
C21 0.0159(6) 0.0191(6) 0.0200(6) 0.0007(5) 0.0008(5) 0.0010(5)
C22 0.0173(6) 0.0193(6) 0.0187(6) 0.0002(5) 0.0004(5) 0.0008(5)
C23 0.0194(6) 0.0219(7) 0.0195(6) 0.0005(5) 0.0011(5) -0.0015(5)
C24 0.0276(7) 0.0274(7) 0.0247(7) -0.0019(6) 0.0000(6) -0.0121(6)
C25 0.0251(7) 0.0275(7) 0.0239(7) 0.0043(6) 0.0025(5) -0.0084(6)
C26 0.0178(6) 0.0241(7) 0.0199(6) 0.0019(5) 0.0011(5) 0.0010(5)
C31 0.0211(7) 0.0255(7) 0.0190(6) 0.0011(5) 0.0011(5) 0.0034(5)
C32 0.0305(8) 0.0328(8) 0.0210(7) -0.0007(6) 0.0003(6) 0.0006(6)
C33 0.0328(8) 0.0377(8) 0.0177(6) 0.0028(6) 0.0029(6) 0.0032(7)
C34 0.0248(7) 0.0321(8) 0.0235(7) 0.0075(6) 0.0058(5) 0.0034(6)
C35 0.0216(7) 0.0256(7) 0.0239(7) 0.0033(5) 0.0034(5) 0.0013(5)
C36 0.0180(6) 0.0240(7) 0.0199(6) 0.0027(5) 0.0015(5) 0.0040(5)
C41 0.0179(6) 0.0188(6) 0.0185(6) 0.0002(5) 0.0011(5) 0.0009(5)
C42 0.0188(6) 0.0216(7) 0.0202(6) -0.0002(5) 0.0005(5) -0.0004(5)
C43 0.0279(7) 0.0277(7) 0.0213(7) -0.0036(5) -0.0004(5) -0.0040(6)
C44 0.0322(8) 0.0316(8) 0.0164(6) 0.0000(5) 0.0015(5) -0.0023(6)
C45 0.0293(7) 0.0253(7) 0.0218(7) 0.0035(5) 0.0043(6) -0.0029(6)
C46 0.0200(6) 0.0204(6) 0.0196(6) 0.0007(5) 0.0015(5) 0.0007(5)

loop_
_atom_type_symbol
_atom_type_description
_atom_type_scat_dispersion_real
_atom_type_scat_dispersion_imag
_atom_type_scat_source
C C 0.0033 0.0016 'International Tables Vol C Tables 4.2.6.8 and 6.1.1.4'
H H 0.0000 0.0000 'International Tables Vol C Tables 4.2.6.8 and 6.1.1.4'
B B 0.0013 0.0007 'International Tables Vol C Tables 4.2.6.8 and 6.1.1.4'

loop_
_geom_angle_atom_site_label_1
_geom_angle_atom_site_label_2
_geom_angle_atom_site_label_3
_geom_angle
C22 B1 C12 119.87(12)
C22 B1 C41 119.61(12)
C12 B1 C41 120.49(12)
C2 C1 C21 117.68(12)
C2 C1 C11 120.60(12)
C21 C1 C11 121.72(11)
C1 C2 C31 123.51(13)
C1 C2 H2 118.2
C31 C2 H2 118.2
C42 C3 C23 115.52(11)
C42 C3 C5 108.97(12)
C23 C3 C5 107.96(12)
C42 C3 C4 107.38(12)
C23 C3 C4 107.28(12)
C5 C3 C4 109.64(14)
C3 C4 H4A 109.5
C3 C4 H4B 109.5
H4A C4 H4B 109.5
C3 C4 H4C 109.5
H4A C4 H4C 109.5
H4B C4 H4C 109.5
C3 C5 H5A 109.5
C3 C5 H5B 109.5
H5A C5 H5B 109.5
C3 C5 H5C 109.5
H5A C5 H5C 109.5
H5B C5 H5C 109.5
C46 C6 C13 116.09(11)
C46 C6 C8 107.52(12)
C13 C6 C8 106.31(11)
C46 C6 C7 107.78(11)
C13 C6 C7 109.39(11)
C8 C6 C7 109.64(12)
C6 C7 H7A 109.5
C6 C7 H7B 109.5
H7A C7 H7B 109.5
C6 C7 H7C 109.5
H7A C7 H7C 109.5
H7B C7 H7C 109.5
C6 C8 H8A 109.5
C6 C8 H8B 109.5
H8A C8 H8B 109.5
C6 C8 H8C 109.5
H8A C8 H8C 109.5
H8B C8 H8C 109.5
C16 C11 C12 118.37(12)
C16 C11 C1 121.90(12)
C12 C11 C1 119.72(12)
C13 C12 C11 121.37(12)
C13 C12 B1 119.37(12)
C11 C12 B1 119.26(12)
C14 C13 C12 118.47(12)
C14 C13 C6 119.15(12)
C12 C13 C6 122.29(12)
C15 C14 C13 120.25(13)
C15 C14 H14 119.9
C13 C14 H14 119.9
C16 C15 C14 121.54(13)
C16 C15 H15 119.2
C14 C15 H15 119.2
C15 C16 C11 120.00(13)
C15 C16 H16 120.0
C11 C16 H16 120.0
C26 C21 C22 119.23(12)
C26 C21 C1 120.31(12)
C22 C21 C1 120.47(12)
C23 C22 C21 121.64(12)
C23 C22 B1 119.43(12)
C21 C22 B1 118.93(12)
C22 C23 C24 118.18(12)
C22 C23 C3 123.39(12)
C24 C23 C3 118.42(12)
C25 C24 C23 120.92(13)
C25 C24 H24 119.5
C23 C24 H24 119.5
C24 C25 C26 122.33(13)
C24 C25 H25 118.8
C26 C25 H25 118.8
C25 C26 C21 117.68(12)
C25 C26 C36 121.80(12)
C21 C26 C36 120.52(12)
C36 C31 C32 119.29(13)
C36 C31 C2 119.73(12)
C32 C31 C2 120.97(13)
C33 C32 C31 120.85(14)
C33 C32 H32 119.6
C31 C32 H32 119.6
C32 C33 C34 119.86(13)
C32 C33 H33 120.1
C34 C33 H33 120.1
C35 C34 C33 120.59(14)
C35 C34 H34 119.7
C33 C34 H34 119.7
C34 C35 C36 120.87(14)
C34 C35 H35 119.6
C36 C35 H35 119.6
C31 C36 C35 118.54(12)
C31 C36 C26 118.23(12)
C35 C36 C26 123.22(13)
C42 C41 C46 121.20(12)
C42 C41 B1 119.79(12)
C46 C41 B1 118.99(12)
C43 C42 C41 118.71(12)
C43 C42 C3 119.06(12)
C41 C42 C3 122.21(11)
C44 C43 C42 120.05(13)
C44 C43 H43 120.0
C42 C43 H43 120.0
C45 C44 C43 121.02(13)
C45 C44 H44 119.5
C43 C44 H44 119.5
C44 C45 C46 120.74(13)
C44 C45 H45 119.6
C46 C45 H45 119.6
C45 C46 C41 118.26(13)
C45 C46 C6 119.16(12)
C41 C46 C6 122.57(12)

loop_
_geom_bond_atom_site_label_1
_geom_bond_atom_site_label_2
_geom_bond_distance
B1 C22 1.5173(19)
B1 C12 1.5194(19)
B1 C41 1.5225(19)
C1 C2 1.3688(18)
C1 C21 1.4585(18)
C1 C11 1.4956(18)
C2 C31 1.4299(19)
C2 H2 0.9500
C3 C42 1.5351(19)
C3 C23 1.5383(18)
C3 C5 1.542(2)
C3 C4 1.549(2)
C4 H4A 0.9800
C4 H4B 0.9800
C4 H4C 0.9800
C5 H5A 0.9800
C5 H5B 0.9800
C5 H5C 0.9800
C6 C46 1.5373(19)
C6 C13 1.5423(18)
C6 C8 1.548(2)
C6 C7 1.550(2)
C7 H7A 0.9800
C7 H7B 0.9800
C7 H7C 0.9800
C8 H8A 0.9800
C8 H8B 0.9800
C8 H8C 0.9800
C11 C16 1.3998(19)
C11 C12 1.4199(18)
C12 C13 1.4084(18)
C13 C14 1.398(2)
C14 C15 1.389(2)
C14 H14 0.9500
C15 C16 1.387(2)
C15 H15 0.9500
C16 H16 0.9500
C21 C26 1.4162(18)
C21 C22 1.4300(18)
C22 C23 1.3944(19)
C23 C24 1.4065(19)
C24 C25 1.374(2)
C24 H24 0.9500
C25 C26 1.415(2)
C25 H25 0.9500
C26 C36 1.4490(18)
C31 C36 1.414(2)
C31 C32 1.4167(19)
C32 C33 1.370(2)
C32 H32 0.9500
C33 C34 1.403(2)
C33 H33 0.9500
C34 C35 1.372(2)
C34 H34 0.9500
C35 C36 1.4146(19)
C35 H35 0.9500
C41 C42 1.4122(18)
C41 C46 1.4132(18)
C42 C43 1.3969(18)
C43 C44 1.390(2)
C43 H43 0.9500
C44 C45 1.387(2)
C44 H44 0.9500
C45 C46 1.3931(19)
C45 H45 0.9500

loop_
_geom_torsion_atom_site_label_1
_geom_torsion_atom_site_label_2
_geom_torsion_atom_site_label_3
_geom_torsion_atom_site_label_4
_geom_torsion
C21 C1 C2 C31 -0.7(2)
C11 C1 C2 C31 179.81(13)
C2 C1 C11 C16 -1.3(2)
C21 C1 C11 C16 179.26(13)
C2 C1 C11 C12 177.39(12)
C21 C1 C11 C12 -2.08(19)
C16 C11 C12 C13 1.3(2)
C1 C11 C12 C13 -177.41(12)
C16 C11 C12 B1 -179.16(12)
C1 C11 C12 B1 2.13(18)
C22 B1 C12 C13 178.39(12)
C41 B1 C12 C13 0.38(19)
C22 B1 C12 C11 -1.16(19)
C41 B1 C12 C11 -179.17(12)
C11 C12 C13 C14 -0.8(2)
B1 C12 C13 C14 179.65(13)
C11 C12 C13 C6 175.60(12)
B1 C12 C13 C6 -3.9(2)
C46 C6 C13 C14 -178.06(13)
C8 C6 C13 C14 62.44(17)
C7 C6 C13 C14 -55.87(17)
C46 C6 C13 C12 5.55(19)
C8 C6 C13 C12 -113.95(14)
C7 C6 C13 C12 127.75(14)
C12 C13 C14 C15 0.0(2)
C6 C13 C14 C15 -176.56(14)
C13 C14 C15 C16 0.4(2)
C14 C15 C16 C11 0.1(2)
C12 C11 C16 C15 -0.9(2)
C1 C11 C16 C15 177.74(13)
C2 C1 C21 C26 1.46(19)
C11 C1 C21 C26 -179.06(12)
C2 C1 C21 C22 -178.55(12)
C11 C1 C21 C22 0.93(19)
C26 C21 C22 C23 0.2(2)
C1 C21 C22 C23 -179.82(12)
C26 C21 C22 B1 -179.94(12)
C1 C21 C22 B1 0.07(19)
C12 B1 C22 C23 179.92(12)
C41 B1 C22 C23 -2.05(19)
C12 B1 C22 C21 0.03(19)
C41 B1 C22 C21 178.06(12)
C21 C22 C23 C24 0.9(2)
B1 C22 C23 C24 -178.97(13)
C21 C22 C23 C3 -177.65(12)
B1 C22 C23 C3 2.5(2)
C42 C3 C23 C22 -2.3(2)
C5 C3 C23 C22 -124.54(15)
C4 C3 C23 C22 117.38(15)
C42 C3 C23 C24 179.13(13)
C5 C3 C23 C24 56.89(17)
C4 C3 C23 C24 -61.19(17)
C22 C23 C24 C25 -1.1(2)
C3 C23 C24 C25 177.56(14)
C23 C24 C25 C26 0.1(2)
C24 C25 C26 C21 1.0(2)
C24 C25 C26 C36 -179.21(14)
C22 C21 C26 C25 -1.09(19)
C1 C21 C26 C25 178.90(12)
C22 C21 C26 C36 179.07(12)
C1 C21 C26 C36 -0.9(2)
C1 C2 C31 C36 -0.6(2)
C1 C2 C31 C32 -179.27(13)
C36 C31 C32 C33 -0.5(2)
C2 C31 C32 C33 178.23(14)
C31 C32 C33 C34 -0.1(2)
C32 C33 C34 C35 0.4(2)
C33 C34 C35 C36 -0.2(2)
C32 C31 C36 C35 0.7(2)
C2 C31 C36 C35 -178.03(12)
C32 C31 C36 C26 179.82(13)
C2 C31 C36 C26 1.1(2)
C34 C35 C36 C31 -0.3(2)
C34 C35 C36 C26 -179.45(13)
C25 C26 C36 C31 179.81(13)
C21 C26 C36 C31 -0.36(19)
C25 C26 C36 C35 -1.1(2)
C21 C26 C36 C35 178.75(13)
C22 B1 C41 C42 1.64(19)
C12 B1 C41 C42 179.65(12)
C22 B1 C41 C46 -176.66(12)
C12 B1 C41 C46 1.35(19)
C46 C41 C42 C43 -1.6(2)
B1 C41 C42 C43 -179.87(13)
C46 C41 C42 C3 176.65(12)
B1 C41 C42 C3 -1.6(2)
C23 C3 C42 C43 -179.91(13)
C5 C3 C42 C43 -58.22(18)
C4 C3 C42 C43 60.47(17)
C23 C3 C42 C41 1.83(19)
C5 C3 C42 C41 123.52(15)
C4 C3 C42 C41 -117.79(15)
C41 C42 C43 C44 0.9(2)
C3 C42 C43 C44 -177.44(13)
C42 C43 C44 C45 0.5(2)
C43 C44 C45 C46 -1.2(2)
C44 C45 C46 C41 0.5(2)
C44 C45 C46 C6 179.23(13)
C42 C41 C46 C45 0.9(2)
B1 C41 C46 C45 179.21(12)
C42 C41 C46 C6 -177.77(12)
B1 C41 C46 C6 0.50(19)
C13 C6 C46 C45 177.55(12)
C8 C6 C46 C45 -63.61(16)
C7 C6 C46 C45 54.51(17)
C13 C6 C46 C41 -3.75(19)
C8 C6 C46 C41 115.10(14)
C7 C6 C46 C41 -126.79(14)
